data_4347829
loop_
_publ_author_name
'Hausmann, David'
'Feldmann, Claus'

_publ_section_title
;
 Bromine-rich Zinc Bromides: Zn6Br12(18-crown-6)2\\times (Br2)5,
 Zn4Br8(18-crown-6)2\\times (Br2)3, and Zn6Br12(18-crown-6)2\\times
 (Br2)2.
;
_journal_issue 12
_journal_name_full 'Inorganic chemistry'
_journal_page_first 6141
_journal_page_last 6147
_journal_paper_doi 10.1021/acs.inorgchem.6b00663
_journal_volume 55
_journal_year 2016
_chemical_formula_sum 'C12 H24 Br8 O6 Zn3'
_chemical_formula_weight 1099.70
_space_group_IT_number 2
_space_group_name_Hall '-P 1'
_space_group_name_H-M_alt 'P -1'
_symmetry_cell_setting triclinic
_symmetry_space_group_name_H-M 'P -1'
_atom_sites_solution_hydrogens geom
_atom_sites_solution_primary direct
_atom_sites_solution_secondary difmap
_audit_creation_method SHELXL-97
_cell_angle_alpha 104.32(3)
_cell_angle_beta 91.43(3)
_cell_angle_gamma 106.82(3)
_cell_formula_units_Z 2
_cell_length_a 8.8990(18)
_cell_length_b 11.163(2)
_cell_length_c 14.937(3)
_cell_measurement_reflns_used 9624
_cell_measurement_temperature 200(2)
_cell_measurement_theta_max 29.77
_cell_measurement_theta_min 1.93
_cell_volume 1368.7(6)
_computing_cell_refinement 'CELL, SELECT (STOE)'
_computing_data_collection 'EXPOSE (STOE)'
_computing_data_reduction 'INTEGRATE (STOE)'
_computing_molecular_graphics 'DIAMOND, Crystal Impact'
_computing_publication_material 'SHELXL-97 (Sheldrick, 1997)'
_computing_structure_refinement 'SHELXL-97 (Sheldrick, 1997)'
_computing_structure_solution 'SHELXS-97 (Sheldrick, 1990)'
_diffrn_ambient_temperature 200(2)
_diffrn_measured_fraction_theta_full 0.942
_diffrn_measured_fraction_theta_max 0.939
_diffrn_measurement_device_type 'STOE IPDS II'
_diffrn_measurement_method 'image plate'
_diffrn_radiation_monochromator graphite
_diffrn_radiation_source 'fine-focus sealed tube'
_diffrn_radiation_type MoK\a
_diffrn_radiation_wavelength 0.71073
_diffrn_reflns_av_R_equivalents 0.0442
_diffrn_reflns_av_sigmaI/netI 0.0509
_diffrn_reflns_limit_h_max 10
_diffrn_reflns_limit_h_min -11
_diffrn_reflns_limit_k_max 12
_diffrn_reflns_limit_k_min -13
_diffrn_reflns_limit_l_max 18
_diffrn_reflns_limit_l_min -18
_diffrn_reflns_number 10369
_diffrn_reflns_theta_full 25.00
_diffrn_reflns_theta_max 26.37
_diffrn_reflns_theta_min 1.98
_exptl_absorpt_coefficient_mu 14.309
_exptl_absorpt_correction_T_max 0.2529
_exptl_absorpt_correction_T_min 0.0729
_exptl_absorpt_correction_type numerical
_exptl_absorpt_process_details
'(X-RED, Data Reduction Program, Version 1.14, Stoe & Cie GmbH, Darmstadt 1999.; X-SHAPE, Crystal Optimisation for Numerical Absorption Correction, Version 1.06, Stoe & Cie GmbH, Darmstadt 1999.)'
_exptl_crystal_colour orange
_exptl_crystal_density_diffrn 2.668
_exptl_crystal_density_method 'not measured'
_exptl_crystal_description rhombus
_exptl_crystal_F_000 1028
_exptl_crystal_size_max 0.31
_exptl_crystal_size_mid 0.28
_exptl_crystal_size_min 0.24
_refine_diff_density_max 2.369
_refine_diff_density_min -1.995
_refine_diff_density_rms 0.179
_refine_ls_extinction_coef 0.0021(3)
_refine_ls_extinction_expression Fc^*^=kFc[1+0.001xFc^2^\l^3^/sin(2\q)]^-1/4^
_refine_ls_extinction_method SHELXL
_refine_ls_goodness_of_fit_ref 0.996
_refine_ls_hydrogen_treatment constr
_refine_ls_matrix_type full
_refine_ls_number_parameters 263
_refine_ls_number_reflns 5251
_refine_ls_number_restraints 0
_refine_ls_restrained_S_all 0.996
_refine_ls_R_factor_all 0.0564
_refine_ls_R_factor_gt 0.0429
_refine_ls_shift/su_max 0.001
_refine_ls_shift/su_mean 0.000
_refine_ls_structure_factor_coef Fsqd
_refine_ls_weighting_details 'calc w=1/[\s^2^(Fo^2^)+(0.0712P)^2^+0.0000P] where P=(Fo^2^+2Fc^2^)/3'
_refine_ls_weighting_scheme calc
_refine_ls_wR_factor_gt 0.1092
_refine_ls_wR_factor_ref 0.1152
_reflns_number_gt 4129
_reflns_number_total 5251
_reflns_threshold_expression >2sigma(I)
_cod_data_source_file ic6b00663_si_004.cif
_cod_data_source_block '[Zn2Br3(18-crown-6)]2[Zn2Br6(Br2)2]'
_cod_original_cell_volume 1368.8(5)
_cod_original_sg_symbol_H-M P-1
_cod_database_code 4347829

loop_
_symmetry_equiv_pos_as_xyz
'x, y, z'
'-x, -y, -z'

loop_
_atom_site_label
_atom_site_type_symbol
_atom_site_fract_x
_atom_site_fract_y
_atom_site_fract_z
_atom_site_U_iso_or_equiv
_atom_site_adp_type
_atom_site_occupancy
_atom_site_symmetry_multiplicity
_atom_site_calc_flag
_atom_site_refinement_flags
Zn1 Zn 0.75502(7) 0.14733(7) 0.20319(5) 0.03090(18) Uani 1 1 d .
Zn2 Zn 0.94889(8) 0.25399(8) -0.00545(5) 0.0362(2) Uani 1 1 d .
Zn3 Zn 0.52987(8) -0.39734(8) 0.43245(5) 0.0362(2) Uani 1 1 d .
Br1 Br 0.85827(8) 0.06643(7) 0.05957(5) 0.03929(18) Uani 1 1 d .
Br2 Br 1.21161(8) 0.36355(8) 0.04359(6) 0.0510(2) Uani 1 1 d .
Br3 Br 0.85005(7) 0.20078(7) -0.16010(5) 0.04235(19) Uani 1 1 d .
Br4 Br 0.44714(8) -0.46032(8) 0.27465(5) 0.0473(2) Uani 1 1 d .
Br5 Br 0.66118(8) -0.17286(7) 0.49377(5) 0.04372(19) Uani 1 1 d .
Br6 Br 0.68955(7) -0.52584(7) 0.47564(5) 0.03794(18) Uani 1 1 d .
Br7 Br 0.99144(9) -0.19635(8) 0.45121(6) 0.0496(2) Uani 1 1 d .
Br8 Br 1.23893(12) -0.21242(13) 0.42893(11) 0.0891(4) Uani 1 1 d .
O1 O 0.8734(5) 0.3458(5) 0.2495(3) 0.0366(10) Uani 1 1 d .
O2 O 0.9430(5) 0.1620(5) 0.2988(3) 0.0413(11) Uani 1 1 d .
O3 O 0.7153(5) -0.0517(5) 0.2202(3) 0.0393(11) Uani 1 1 d .
O4 O 0.5771(5) 0.1297(5) 0.2887(3) 0.0377(10) Uani 1 1 d .
O5 O 0.5645(5) 0.1871(5) 0.1302(3) 0.0397(11) Uani 1 1 d .
O6 O 0.8121(5) 0.3617(5) 0.0653(3) 0.0369(10) Uani 1 1 d .
C1 C 0.6476(7) 0.3369(7) 0.0365(5) 0.0400(15) Uani 1 1 d .
H1A H 0.6361 0.3479 -0.0268 0.048 Uiso 1 1 calc R
H1B H 0.6059 0.4000 0.0791 0.048 Uiso 1 1 calc R
C2 C 0.8785(8) 0.4759(7) 0.1415(5) 0.0405(15) Uani 1 1 d .
H2A H 0.8451 0.5485 0.1301 0.049 Uiso 1 1 calc R
H2B H 0.9951 0.5010 0.1449 0.049 Uiso 1 1 calc R
C3 C 0.5561(7) 0.2026(7) 0.0371(4) 0.0366(15) Uani 1 1 d .
H3A H 0.4445 0.1845 0.0138 0.044 Uiso 1 1 calc R
H3B H 0.5991 0.1396 -0.0046 0.044 Uiso 1 1 calc R
C4 C 0.8273(8) 0.4531(7) 0.2314(5) 0.0369(14) Uani 1 1 d .
H4A H 0.8760 0.5326 0.2822 0.044 Uiso 1 1 calc R
H4B H 0.7112 0.4331 0.2296 0.044 Uiso 1 1 calc R
C5 C 0.4600(8) 0.1881(8) 0.2715(5) 0.0433(17) Uani 1 1 d .
H5A H 0.5001 0.2829 0.3001 0.052 Uiso 1 1 calc R
H5B H 0.3640 0.1525 0.3003 0.052 Uiso 1 1 calc R
C6 C 0.5594(8) -0.0952(8) 0.2444(6) 0.0477(18) Uani 1 1 d .
H6A H 0.5474 -0.1722 0.2684 0.057 Uiso 1 1 calc R
H6B H 0.4834 -0.1212 0.1884 0.057 Uiso 1 1 calc R
C7 C 1.0739(8) 0.2737(8) 0.3012(6) 0.0492(19) Uani 1 1 d .
H7A H 1.1232 0.2614 0.2423 0.059 Uiso 1 1 calc R
H7B H 1.1545 0.2887 0.3531 0.059 Uiso 1 1 calc R
C8 C 0.4203(7) 0.1632(8) 0.1718(5) 0.0395(16) Uani 1 1 d .
H8A H 0.3540 0.0721 0.1454 0.047 Uiso 1 1 calc R
H8B H 0.3609 0.2212 0.1599 0.047 Uiso 1 1 calc R
C9 C 0.8322(9) -0.0602(9) 0.2849(6) 0.055(2) Uani 1 1 d .
H9A H 0.8479 -0.1469 0.2663 0.066 Uiso 1 1 calc R
H9B H 0.7974 -0.0469 0.3481 0.066 Uiso 1 1 calc R
C10 C 0.5238(9) 0.0079(8) 0.3157(5) 0.0463(18) Uani 1 1 d .
H10A H 0.4089 -0.0154 0.3210 0.056 Uiso 1 1 calc R
H10B H 0.5787 0.0178 0.3769 0.056 Uiso 1 1 calc R
C11 C 0.9835(8) 0.0437(8) 0.2840(6) 0.0472(18) Uani 1 1 d .
H11A H 1.0631 0.0504 0.3340 0.057 Uiso 1 1 calc R
H11B H 1.0269 0.0242 0.2236 0.057 Uiso 1 1 calc R
C12 C 1.0106(8) 0.3847(8) 0.3146(6) 0.0492(19) Uani 1 1 d .
H12A H 0.9825 0.4087 0.3788 0.059 Uiso 1 1 calc R
H12B H 1.0906 0.4608 0.3036 0.059 Uiso 1 1 calc R

loop_
_atom_site_aniso_label
_atom_site_aniso_U_11
_atom_site_aniso_U_22
_atom_site_aniso_U_33
_atom_site_aniso_U_23
_atom_site_aniso_U_13
_atom_site_aniso_U_12
Zn1 0.0288(3) 0.0302(4) 0.0340(4) 0.0107(3) 0.0044(3) 0.0077(3)
Zn2 0.0347(4) 0.0373(5) 0.0348(4) 0.0124(3) 0.0040(3) 0.0056(3)
Zn3 0.0397(4) 0.0339(5) 0.0371(4) 0.0123(3) 0.0045(3) 0.0119(3)
Br1 0.0500(4) 0.0323(4) 0.0400(4) 0.0134(3) 0.0163(3) 0.0151(3)
Br2 0.0363(3) 0.0556(5) 0.0589(5) 0.0251(4) -0.0062(3) 0.0035(3)
Br3 0.0419(3) 0.0440(4) 0.0355(4) 0.0084(3) 0.0003(3) 0.0065(3)
Br4 0.0524(4) 0.0536(5) 0.0375(4) 0.0116(3) -0.0012(3) 0.0195(3)
Br5 0.0548(4) 0.0320(4) 0.0432(4) 0.0109(3) 0.0125(3) 0.0102(3)
Br6 0.0351(3) 0.0397(4) 0.0447(4) 0.0172(3) 0.0073(2) 0.0147(3)
Br7 0.0562(4) 0.0426(5) 0.0502(4) 0.0163(3) 0.0012(3) 0.0125(3)
Br8 0.0780(6) 0.0889(9) 0.1462(11) 0.0810(8) 0.0508(7) 0.0497(6)
O1 0.035(2) 0.029(3) 0.043(3) 0.007(2) -0.0036(18) 0.0074(18)
O2 0.036(2) 0.043(3) 0.049(3) 0.015(2) 0.0027(19) 0.016(2)
O3 0.042(2) 0.041(3) 0.042(3) 0.021(2) 0.0143(19) 0.015(2)
O4 0.037(2) 0.039(3) 0.044(3) 0.017(2) 0.0108(19) 0.0164(19)
O5 0.027(2) 0.057(3) 0.038(2) 0.019(2) 0.0072(17) 0.0111(19)
O6 0.035(2) 0.032(3) 0.038(2) 0.005(2) 0.0032(17) 0.0063(18)
C1 0.039(3) 0.040(4) 0.045(4) 0.014(3) 0.003(3) 0.017(3)
C2 0.054(4) 0.024(4) 0.038(4) 0.006(3) 0.006(3) 0.006(3)
C3 0.034(3) 0.047(4) 0.027(3) 0.011(3) 0.002(2) 0.008(3)
C4 0.042(3) 0.025(4) 0.039(4) 0.003(3) 0.004(3) 0.009(3)
C5 0.043(3) 0.057(5) 0.041(4) 0.020(3) 0.013(3) 0.026(3)
C6 0.049(4) 0.033(4) 0.057(5) 0.015(3) 0.006(3) 0.005(3)
C7 0.033(3) 0.050(5) 0.055(5) 0.003(4) -0.006(3) 0.010(3)
C8 0.031(3) 0.051(5) 0.039(3) 0.014(3) 0.009(2) 0.013(3)
C9 0.054(4) 0.061(6) 0.066(5) 0.037(5) 0.010(4) 0.026(4)
C10 0.054(4) 0.047(5) 0.043(4) 0.026(3) 0.019(3) 0.012(3)
C11 0.046(4) 0.048(5) 0.055(4) 0.018(4) -0.001(3) 0.021(3)
C12 0.037(3) 0.037(5) 0.063(5) 0.000(4) -0.008(3) 0.008(3)

loop_
_atom_type_symbol
_atom_type_description
_atom_type_scat_dispersion_real
_atom_type_scat_dispersion_imag
_atom_type_scat_source
C C 0.0033 0.0016 'International Tables Vol C Tables 4.2.6.8 and 6.1.1.4'
H H 0.0000 0.0000 'International Tables Vol C Tables 4.2.6.8 and 6.1.1.4'
O O 0.0106 0.0060 'International Tables Vol C Tables 4.2.6.8 and 6.1.1.4'
Zn Zn 0.2839 1.4301 'International Tables Vol C Tables 4.2.6.8 and 6.1.1.4'
Br Br -0.2901 2.4595 'International Tables Vol C Tables 4.2.6.8 and 6.1.1.4'

loop_
_geom_angle_atom_site_label_1
_geom_angle_atom_site_label_2
_geom_angle_atom_site_label_3
_geom_angle
_geom_angle_site_symmetry_3
O4 Zn1 O1 101.02(19) .
O4 Zn1 O2 98.80(18) .
O1 Zn1 O2 75.38(19) .
O4 Zn1 O5 75.57(17) .
O1 Zn1 O5 90.32(19) .
O2 Zn1 O5 163.5(2) .
O4 Zn1 O3 77.11(18) .
O1 Zn1 O3 148.88(18) .
O2 Zn1 O3 74.27(19) .
O5 Zn1 O3 118.46(18) .
O4 Zn1 Br1 149.91(14) .
O1 Zn1 Br1 106.75(14) .
O2 Zn1 Br1 99.18(14) .
O5 Zn1 Br1 92.73(13) .
O3 Zn1 Br1 84.82(13) .
O6 Zn2 Br2 109.00(12) .
O6 Zn2 Br3 104.31(13) .
Br2 Zn2 Br3 121.63(5) .
O6 Zn2 Br1 97.37(13) .
Br2 Zn2 Br1 110.55(5) .
Br3 Zn2 Br1 110.97(5) .
Br4 Zn3 Br5 114.80(5) .
Br4 Zn3 Br6 112.64(5) .
Br5 Zn3 Br6 110.19(4) .
Br4 Zn3 Br6 111.63(5) 2_646
Br5 Zn3 Br6 111.12(5) 2_646
Br6 Zn3 Br6 94.77(4) 2_646
Zn1 Br1 Zn2 105.04(4) .
Zn3 Br6 Zn3 85.23(4) 2_646
C12 O1 C4 114.3(5) .
C12 O1 Zn1 116.9(4) .
C4 O1 Zn1 128.6(4) .
C7 O2 C11 113.9(5) .
C7 O2 Zn1 110.6(4) .
C11 O2 Zn1 112.6(4) .
C6 O3 C9 112.8(5) .
C6 O3 Zn1 107.7(4) .
C9 O3 Zn1 113.6(5) .
C5 O4 C10 117.3(5) .
C5 O4 Zn1 114.9(4) .
C10 O4 Zn1 117.0(4) .
C8 O5 C3 116.5(5) .
C8 O5 Zn1 113.8(4) .
C3 O5 Zn1 127.9(4) .
C1 O6 C2 114.4(6) .
C1 O6 Zn2 122.9(4) .
C2 O6 Zn2 122.4(4) .
O6 C1 C3 110.1(6) .
O6 C2 C4 111.6(5) .
O5 C3 C1 110.3(5) .
O1 C4 C2 110.5(6) .
O4 C5 C8 110.6(6) .
O3 C6 C10 110.9(6) .
O2 C7 C12 106.6(6) .
O5 C8 C5 107.5(5) .
O3 C9 C11 107.6(6) .
O4 C10 C6 108.7(5) .
O2 C11 C9 105.7(6) .
O1 C12 C7 107.5(6) .

loop_
_geom_bond_atom_site_label_1
_geom_bond_atom_site_label_2
_geom_bond_distance
_geom_bond_site_symmetry_2
Zn1 O4 2.055(4) .
Zn1 O1 2.086(5) .
Zn1 O2 2.114(5) .
Zn1 O5 2.201(5) .
Zn1 O3 2.226(5) .
Zn1 Br1 2.4254(12) .
Zn2 O6 2.080(5) .
Zn2 Br2 2.3054(13) .
Zn2 Br3 2.3196(12) .
Zn2 Br1 2.4586(12) .
Zn3 Br4 2.3208(12) .
Zn3 Br5 2.3665(14) .
Zn3 Br6 2.4666(12) .
Zn3 Br6 2.4861(12) 2_646
Br6 Zn3 2.4861(12) 2_646
Br7 Br8 2.2868(13) .
O1 C12 1.432(8) .
O1 C4 1.454(9) .
O2 C7 1.431(9) .
O2 C11 1.435(10) .
O3 C6 1.419(8) .
O3 C9 1.441(9) .
O4 C5 1.429(8) .
O4 C10 1.464(8) .
O5 C8 1.424(7) .
O5 C3 1.445(7) .
O6 C1 1.442(7) .
O6 C2 1.443(8) .
C1 C3 1.487(10) .
C2 C4 1.486(9) .
C5 C8 1.460(10) .
C6 C10 1.477(11) .
C7 C12 1.477(11) .
C9 C11 1.504(11) .
